data_7043347
loop_
_publ_author_name
'Noschang Cabral, Bruno'
'Kirsten, Lars'
'Hagenbach, Adelheid'
'Piquini, Paulo Cesar'
'Patzschke, Michael'
'Lang, Ernesto'
'Abram, Ulrich'

_publ_section_title
;
 Technetium Complexes with Arylselenolato and Aryltellurolato Ligands
;
_journal_name_full 'Dalton Trans.'
_journal_paper_doi 10.1039/C7DT02041D
_journal_year 2017
_chemical_formula_moiety 'C47 H51 N P Tc Te3'
_chemical_formula_sum 'C47 H51 N P Tc Te3'
_chemical_formula_weight 1141.66
_chemical_name_systematic
;
 Acetonitriletriphenylphosphinetris(2,4,6-trimetylphenyltelurolato)technetium(III)
;
_space_group_crystal_system triclinic
_space_group_IT_number 2
_space_group_name_Hall '-P 1'
_space_group_name_H-M_alt 'P -1'
_symmetry_space_group_name_Hall '-P 1'
_symmetry_space_group_name_H-M 'P -1'
_atom_sites_solution_hydrogens geom
_audit_creation_method SHELXL-2014/7
_audit_update_record
;
2017-03-07 deposited with the CCDC.
2017-06-15 downloaded from the CCDC.
;
_cell_angle_alpha 87.249(2)
_cell_angle_beta 83.169(2)
_cell_angle_gamma 89.829(2)
_cell_formula_units_Z 4
_cell_length_a 11.3440(6)
_cell_length_b 18.5139(10)
_cell_length_c 21.8268(12)
_cell_measurement_reflns_used 499
_cell_measurement_temperature 100(2)
_cell_measurement_theta_max 15.70
_cell_measurement_theta_min 2.43
_cell_volume 4546.3(4)
_computing_cell_refinement 'Bruker SAINT'
_computing_data_collection 'Bruker APEX2'
_computing_data_reduction 'Bruker SAINT'
_computing_structure_refinement 'SHELXL-2014/7 (Sheldrick, 2014)'
_computing_structure_solution 'SHELXS-97 (Sheldrick 2008)'
_diffrn_ambient_temperature 100(2)
_diffrn_measured_fraction_theta_full 0.999
_diffrn_measured_fraction_theta_max 0.997
_diffrn_measurement_device_type 'Bruker APEX-II CCD'
_diffrn_measurement_method '\f and \w scans'
_diffrn_radiation_type MoK\a
_diffrn_radiation_wavelength 0.71073
_diffrn_reflns_av_R_equivalents 0.0975
_diffrn_reflns_av_unetI/netI 0.0557
_diffrn_reflns_Laue_measured_fraction_full 0.999
_diffrn_reflns_Laue_measured_fraction_max 0.997
_diffrn_reflns_limit_h_max 14
_diffrn_reflns_limit_h_min -14
_diffrn_reflns_limit_k_max 23
_diffrn_reflns_limit_k_min -23
_diffrn_reflns_limit_l_max 27
_diffrn_reflns_limit_l_min -27
_diffrn_reflns_number 135937
_diffrn_reflns_point_group_measured_fraction_full 0.999
_diffrn_reflns_point_group_measured_fraction_max 0.997
_diffrn_reflns_theta_full 25.242
_diffrn_reflns_theta_max 26.453
_diffrn_reflns_theta_min 2.248
_exptl_absorpt_coefficient_mu 2.270
_exptl_absorpt_correction_T_max 0.7454
_exptl_absorpt_correction_T_min 0.6811
_exptl_absorpt_correction_type multi-scan
_exptl_absorpt_process_details 'SADABS 2014/2 (Sheldrick, 2014)'
_exptl_crystal_colour 'dark red'
_exptl_crystal_density_diffrn 1.668
_exptl_crystal_description block
_exptl_crystal_F_000 2216
_exptl_crystal_size_max 0.2
_exptl_crystal_size_mid 0.2
_exptl_crystal_size_min 0.2
_refine_diff_density_max 1.620
_refine_diff_density_min -2.097
_refine_diff_density_rms 0.190
_refine_ls_extinction_method none
_refine_ls_goodness_of_fit_ref 1.112
_refine_ls_hydrogen_treatment constr
_refine_ls_matrix_type full
_refine_ls_number_parameters 933
_refine_ls_number_reflns 18689
_refine_ls_number_restraints 60
_refine_ls_restrained_S_all 1.110
_refine_ls_R_factor_all 0.0851
_refine_ls_R_factor_gt 0.0621
_refine_ls_shift/su_max 0.001
_refine_ls_shift/su_mean 0.000
_refine_ls_structure_factor_coef Fsqd
_refine_ls_weighting_details 'w=1/[\s^2^(Fo^2^)+(0.0176P)^2^+63.4613P] where P=(Fo^2^+2Fc^2^)/3'
_refine_ls_weighting_scheme calc
_refine_ls_wR_factor_gt 0.1051
_refine_ls_wR_factor_ref 0.1118
_reflns_Friedel_coverage 0.000
_reflns_number_gt 14663
_reflns_number_total 18689
_reflns_threshold_expression 'I > 2\s(I)'
_cod_data_source_file c7dt02041d1.cif
_cod_data_source_block TcTePh_AN
_cod_database_code 7043347
_shelx_shelxl_version_number 2014/7
_shelx_space_group_comment
;
The symmetry employed for this shelxl refinement is uniquely defined
by the following loop, which should always be used as a source of
symmetry information in preference to the above space-group names.
They are only intended as comments.
;

loop_
_space_group_symop_operation_xyz
'x, y, z'
'-x, -y, -z'

loop_
_atom_site_label
_atom_site_type_symbol
_atom_site_fract_x
_atom_site_fract_y
_atom_site_fract_z
_atom_site_U_iso_or_equiv
_atom_site_adp_type
_atom_site_occupancy
_atom_site_site_symmetry_order
_atom_site_calc_flag
_atom_site_refinement_flags_posn
_atom_site_refinement_flags_adp
C41 C 0.3343(6) 0.7969(4) 0.2675(3) 0.0125(15) Uani 1 1 d . .
C61 C 0.5490(7) 0.7834(4) 0.3234(3) 0.0116(15) Uani 1 1 d . .
C51 C 0.4233(6) 0.6562(4) 0.2960(3) 0.0124(15) Uani 1 1 d . .
C62 C 0.4916(7) 0.8298(4) 0.3663(3) 0.0133(15) Uani 1 1 d . .
H62 H 0.4117 0.8405 0.3653 0.016 Uiso 1 1 calc R U
C3 C 0.8112(7) 0.2485(4) 0.4786(4) 0.0142(16) Uani 1 1 d . .
C101 C 1.1829(6) 0.1958(4) 0.2321(3) 0.0122(15) Uani 1 1 d . .
C121 C 0.9587(6) 0.1899(4) 0.1820(3) 0.0115(15) Uani 1 1 d . .
C92 C 0.9215(6) 0.0821(4) 0.5060(3) 0.0091(14) Uani 1 1 d . U
C93 C 0.8418(6) 0.0536(4) 0.5548(3) 0.0104(14) Uani 1 1 d . U
H93 H 0.8588 0.0583 0.5950 0.012 Uiso 1 1 calc R U
C123 C 0.8563(8) 0.0824(5) 0.1596(4) 0.028(2) Uani 1 1 d . .
H123 H 0.8324 0.0350 0.1701 0.034 Uiso 1 1 calc R U
C111 C 1.0691(6) 0.3274(4) 0.1987(3) 0.0132(15) Uani 1 1 d . .
C91 C 0.8959(6) 0.0752(4) 0.4451(3) 0.0098(14) Uani 1 1 d . U
C113 C 1.0000(7) 0.4471(4) 0.1704(4) 0.0196(10) Uani 1 1 d . .
H113 H 0.9380 0.4800 0.1694 0.024 Uiso 1 1 calc R U
C122 C 0.9173(8) 0.1195(4) 0.1988(4) 0.0225(18) Uani 1 1 d . .
H122 H 0.9313 0.0980 0.2366 0.027 Uiso 1 1 calc R U
C114 C 1.1134(7) 0.4667(4) 0.1452(4) 0.0196(10) Uani 1 1 d . U
H114 H 1.1282 0.5129 0.1272 0.024 Uiso 1 1 calc R U
C115 C 1.1821(7) 0.3479(4) 0.1727(4) 0.0196(10) Uani 1 1 d . .
H115 H 1.2437 0.3146 0.1723 0.024 Uiso 1 1 calc R U
C112 C 0.9788(7) 0.3782(4) 0.1971(4) 0.0175(17) Uani 1 1 d . .
H112 H 0.9023 0.3657 0.2145 0.021 Uiso 1 1 calc R U
C53 C 0.3782(7) 0.5705(4) 0.3835(4) 0.0191(17) Uani 1 1 d . .
H53 H 0.3779 0.5587 0.4254 0.023 Uiso 1 1 calc R U
C52 C 0.4239(7) 0.6373(4) 0.3583(4) 0.0162(16) Uani 1 1 d . .
H52 H 0.4552 0.6693 0.3837 0.019 Uiso 1 1 calc R U
C54 C 0.3336(7) 0.5225(4) 0.3453(4) 0.0235(19) Uani 1 1 d . .
H54 H 0.3032 0.4782 0.3616 0.028 Uiso 1 1 calc R U
C21 C 0.4222(6) 0.7104(4) 0.0269(3) 0.0098(14) Uani 1 1 d . .
C102 C 1.2224(7) 0.1455(4) 0.1882(4) 0.0204(18) Uani 1 1 d . .
H102 H 1.1716 0.1312 0.1605 0.024 Uiso 1 1 calc R U
C75 C 0.4962(6) 0.2904(4) 0.4596(4) 0.0144(16) Uani 1 1 d . .
H75 H 0.4606 0.2624 0.4932 0.017 Uiso 1 1 calc R U
C94 C 0.7588(7) 0.0286(4) 0.3703(4) 0.0170(17) Uani 1 1 d . .
H94A H 0.8196 0.0494 0.3403 0.026 Uiso 1 1 calc R U
H94B H 0.7526 -0.0223 0.3644 0.026 Uiso 1 1 calc R U
H94C H 0.6843 0.0515 0.3653 0.026 Uiso 1 1 calc R U
C71 C 0.6742(7) 0.4227(4) 0.3107(4) 0.0211(18) Uani 1 1 d . .
H71A H 0.6541 0.4721 0.3187 0.032 Uiso 1 1 calc R U
H71B H 0.7584 0.4164 0.3097 0.032 Uiso 1 1 calc R U
H71C H 0.6502 0.4110 0.2716 0.032 Uiso 1 1 calc R U
C74 C 0.5613(6) 0.2563(4) 0.4121(4) 0.0135(16) Uani 1 1 d . .
C31 C 0.8259(6) 0.5956(4) 0.0633(4) 0.0137(15) Uani 1 1 d . U
C76 C 0.4816(7) 0.3655(4) 0.4593(4) 0.0174(17) Uani 1 1 d . .
C34 C 1.0437(7) 0.6529(4) 0.0844(4) 0.0157(16) Uani 1 1 d . .
H34 H 1.1161 0.6724 0.0912 0.019 Uiso 1 1 calc R U
C72 C 0.6113(6) 0.3737(4) 0.3609(3) 0.0123(15) Uani 1 1 d . .
C96 C 0.7122(7) 0.0133(4) 0.4849(4) 0.0142(16) Uani 1 1 d . .
H96 H 0.6415 -0.0085 0.4779 0.017 Uiso 1 1 calc R U
C13 C 0.6957(7) 0.9854(4) 0.0088(4) 0.0171(10) Uani 1 1 d . U
H13 H 0.6423 1.0147 -0.0100 0.020 Uiso 1 1 calc R U
C33 C 0.9476(7) 0.6544(4) 0.1308(3) 0.0160(16) Uani 1 1 d . .
C32 C 0.8379(6) 0.6256(4) 0.1194(4) 0.0136(15) Uani 1 1 d . .
C11 C 0.7418(7) 0.9109(4) 0.0956(4) 0.0171(10) Uani 1 1 d . U
C97 C 1.0318(7) 0.1196(4) 0.5204(4) 0.0192(17) Uani 1 1 d . .
H97A H 1.0777 0.1363 0.4825 0.029 Uiso 1 1 calc R U
H97B H 1.0100 0.1602 0.5451 0.029 Uiso 1 1 calc R U
H97C H 1.0783 0.0864 0.5426 0.029 Uiso 1 1 calc R U
C73 C 0.6220(6) 0.2978(4) 0.3627(4) 0.0137(15) Uani 1 1 d . .
C1 C 0.7137(7) 0.7538(4) 0.0244(4) 0.0163(17) Uani 1 1 d . .
C42 C 0.2249(7) 0.7663(5) 0.2902(4) 0.0219(18) Uani 1 1 d . .
H42 H 0.2205 0.7179 0.3039 0.026 Uiso 1 1 calc R U
C95 C 0.7902(6) 0.0399(4) 0.4342(3) 0.0110(15) Uani 1 1 d . .
C35 C 1.0331(6) 0.6228(4) 0.0282(4) 0.0140(15) Uani 1 1 d . U
C12 C 0.6618(7) 0.9558(4) 0.0668(4) 0.0171(10) Uani 1 1 d . U
C27 C 0.3972(7) 0.5814(4) 0.0726(4) 0.0164(16) Uani 1 1 d . .
H27A H 0.3848 0.6063 0.1104 0.025 Uiso 1 1 calc R U
H27B H 0.3268 0.5548 0.0675 0.025 Uiso 1 1 calc R U
H27C H 0.4626 0.5486 0.0741 0.025 Uiso 1 1 calc R U
C23 C 0.4453(6) 0.6111(4) -0.0409(4) 0.0167(17) Uani 1 1 d . .
H23 H 0.4484 0.5615 -0.0459 0.020 Uiso 1 1 calc R U
C81 C 1.0205(6) 0.3698(4) 0.4510(3) 0.0128(15) Uani 1 1 d . U
C104 C 1.3755(7) 0.1874(5) 0.2695(4) 0.0239(19) Uani 1 1 d . .
H104 H 1.4282 0.2014 0.2963 0.029 Uiso 1 1 calc R U
C84 C 0.9324(6) 0.4138(4) 0.4803(4) 0.0132(15) Uani 1 1 d . .
C103 C 1.2626(7) 0.2152(4) 0.2735(4) 0.0183(17) Uani 1 1 d . .
H103 H 1.2383 0.2473 0.3040 0.022 Uiso 1 1 calc R U
C82 C 1.0997(7) 0.3329(4) 0.4862(4) 0.0169(16) Uani 1 1 d . U
C43 C 0.3373(8) 0.8692(4) 0.2483(4) 0.0204(18) Uani 1 1 d . .
H43 H 0.4097 0.8901 0.2325 0.025 Uiso 1 1 calc R U
C24 C 0.4616(6) 0.6571(4) -0.0926(4) 0.0177(17) Uani 1 1 d . .
C25 C 0.4605(7) 0.7314(4) -0.0840(4) 0.0193(17) Uani 1 1 d . .
H25 H 0.4731 0.7634 -0.1184 0.023 Uiso 1 1 calc R U
C44 C 0.2365(8) 0.9113(5) 0.2519(4) 0.028(2) Uani 1 1 d . .
H44 H 0.2412 0.9601 0.2395 0.033 Uiso 1 1 calc R U
C14 C 0.5409(7) 0.9739(4) 0.0996(4) 0.0236(19) Uani 1 1 d . .
H14A H 0.5301 0.9492 0.1395 0.035 Uiso 1 1 calc R U
H14B H 0.5356 1.0251 0.1043 0.035 Uiso 1 1 calc R U
H14C H 0.4804 0.9590 0.0756 0.035 Uiso 1 1 calc R U
C22 C 0.4243(6) 0.6358(4) 0.0187(4) 0.0124(15) Uani 1 1 d . .
C36 C 0.9252(6) 0.5940(4) 0.0184(3) 0.0120(14) Uani 1 1 d . U
H36 H 0.9181 0.5729 -0.0188 0.014 Uiso 1 1 calc R U
C124 C 0.9356(7) 0.2214(4) 0.1263(4) 0.0168(16) Uani 1 1 d . .
H124 H 0.9648 0.2675 0.1144 0.020 Uiso 1 1 calc R U
C16 C 0.8844(8) 0.9296(5) 0.0054(4) 0.026(2) Uani 1 1 d . .
H16 H 0.9594 0.9211 -0.0151 0.031 Uiso 1 1 calc R U
C77 C 0.5415(7) 0.4061(4) 0.4099(4) 0.0191(17) Uani 1 1 d . .
H77 H 0.5353 0.4562 0.4093 0.023 Uiso 1 1 calc R U
C26 C 0.4410(7) 0.7589(4) -0.0252(4) 0.0184(17) Uani 1 1 d . .
C98 C 0.7378(7) 0.0186(4) 0.5453(4) 0.0166(17) Uani 1 1 d . .
C85 C 0.8404(7) 0.4497(4) 0.4460(4) 0.0226(18) Uani 1 1 d . .
H85A H 0.8552 0.4394 0.4031 0.034 Uiso 1 1 calc R U
H85B H 0.7632 0.4319 0.4626 0.034 Uiso 1 1 calc R U
H85C H 0.8435 0.5011 0.4501 0.034 Uiso 1 1 calc R U
C56 C 0.3338(7) 0.5400(4) 0.2834(4) 0.0223(18) Uani 1 1 d . .
H56 H 0.3033 0.5075 0.2580 0.027 Uiso 1 1 calc R U
C55 C 0.3793(7) 0.6057(4) 0.2587(4) 0.0200(18) Uani 1 1 d . .
H55 H 0.3807 0.6166 0.2165 0.024 Uiso 1 1 calc R U
C15 C 0.8540(7) 0.8970(4) 0.0644(4) 0.0206(18) Uani 1 1 d . .
C83 C 1.1949(7) 0.2836(4) 0.4564(4) 0.0235(19) Uani 1 1 d . .
H83A H 1.1894 0.2829 0.4129 0.035 Uiso 1 1 calc R U
H83B H 1.2718 0.3012 0.4629 0.035 Uiso 1 1 calc R U
H83C H 1.1838 0.2355 0.4747 0.035 Uiso 1 1 calc R U
C37 C 0.9661(8) 0.6858(5) 0.1920(4) 0.0241(19) Uani 1 1 d . .
H37A H 0.8931 0.6833 0.2192 0.036 Uiso 1 1 calc R U
H37B H 1.0261 0.6586 0.2104 0.036 Uiso 1 1 calc R U
H37C H 0.9910 0.7353 0.1850 0.036 Uiso 1 1 calc R U
C17 C 0.8075(8) 0.9735(4) -0.0234(4) 0.0216(18) Uani 1 1 d . .
C64 C 0.6720(7) 0.8446(4) 0.4127(4) 0.0159(16) Uani 1 1 d . .
H64 H 0.7125 0.8647 0.4424 0.019 Uiso 1 1 calc R U
C65 C 0.7302(7) 0.7987(4) 0.3705(4) 0.0191(17) Uani 1 1 d . .
H65 H 0.8104 0.7887 0.3714 0.023 Uiso 1 1 calc R U
C87 C 1.0057(8) 0.3865(5) 0.5797(4) 0.0224(18) Uani 1 1 d . .
C79 C 0.4020(7) 0.4015(5) 0.5089(4) 0.0246(19) Uani 1 1 d . .
H79A H 0.3682 0.3655 0.5390 0.037 Uiso 1 1 calc R U
H79B H 0.4475 0.4353 0.5285 0.037 Uiso 1 1 calc R U
H79C H 0.3396 0.4266 0.4908 0.037 Uiso 1 1 calc R U
C63 C 0.5532(7) 0.8600(4) 0.4101(4) 0.0183(17) Uani 1 1 d . .
H63 H 0.5142 0.8910 0.4380 0.022 Uiso 1 1 calc R U
C116 C 1.2047(7) 0.4175(4) 0.1470(4) 0.0209(18) Uani 1 1 d . .
H116 H 1.2816 0.4308 0.1310 0.025 Uiso 1 1 calc R U
C88 C 0.9275(7) 0.4219(4) 0.5433(4) 0.0192(17) Uani 1 1 d . .
H88 H 0.8698 0.4520 0.5622 0.023 Uiso 1 1 calc R U
C86 C 1.0905(8) 0.3423(4) 0.5486(4) 0.0231(18) Uani 1 1 d . U
H86 H 1.1437 0.3179 0.5714 0.028 Uiso 1 1 calc R U
C66 C 0.6691(7) 0.7679(4) 0.3271(3) 0.0164(16) Uani 1 1 d . .
H66 H 0.7084 0.7363 0.2998 0.020 Uiso 1 1 calc R U
C99 C 0.6565(7) -0.0148(4) 0.5992(4) 0.0225(19) Uani 1 1 d . .
H99A H 0.5894 -0.0365 0.5842 0.034 Uiso 1 1 calc R U
H99B H 0.6989 -0.0510 0.6206 0.034 Uiso 1 1 calc R U
H99C H 0.6295 0.0221 0.6270 0.034 Uiso 1 1 calc R U
C78 C 0.5687(7) 0.1746(4) 0.4149(4) 0.0189(17) Uani 1 1 d . .
H78A H 0.6168 0.1590 0.3788 0.028 Uiso 1 1 calc R U
H78B H 0.6035 0.1584 0.4511 0.028 Uiso 1 1 calc R U
H78C H 0.4904 0.1545 0.4166 0.028 Uiso 1 1 calc R U
C126 C 0.8683(7) 0.1848(5) 0.0873(4) 0.0227(18) Uani 1 1 d . .
H126 H 0.8498 0.2072 0.0506 0.027 Uiso 1 1 calc R U
C38 C 0.7099(7) 0.5651(4) 0.0488(4) 0.0217(18) Uani 1 1 d . .
H38A H 0.7202 0.5472 0.0080 0.033 Uiso 1 1 calc R U
H38B H 0.6848 0.5264 0.0782 0.033 Uiso 1 1 calc R U
H38C H 0.6508 0.6024 0.0509 0.033 Uiso 1 1 calc R U
C29 C 0.4409(9) 0.8403(4) -0.0186(4) 0.029(2) Uani 1 1 d . .
H29A H 0.4264 0.8506 0.0243 0.043 Uiso 1 1 calc R U
H29B H 0.5165 0.8599 -0.0359 0.043 Uiso 1 1 calc R U
H29C H 0.3796 0.8617 -0.0402 0.043 Uiso 1 1 calc R U
C105 C 1.3348(8) 0.1168(5) 0.1853(4) 0.028(2) Uani 1 1 d . .
H105 H 1.3591 0.0831 0.1562 0.033 Uiso 1 1 calc R U
C39 C 1.1379(7) 0.6187(5) -0.0212(4) 0.0228(18) Uani 1 1 d . .
H39A H 1.2058 0.6410 -0.0075 0.034 Uiso 1 1 calc R U
H39B H 1.1552 0.5690 -0.0291 0.034 Uiso 1 1 calc R U
H39C H 1.1193 0.6436 -0.0585 0.034 Uiso 1 1 calc R U
C4 C 0.7662(8) 0.2513(5) 0.5441(4) 0.0251(19) Uani 1 1 d . .
H4A H 0.8088 0.2173 0.5677 0.038 Uiso 1 1 calc R U
H4B H 0.6832 0.2392 0.5499 0.038 Uiso 1 1 calc R U
H4C H 0.7770 0.2992 0.5576 0.038 Uiso 1 1 calc R U
C18 C 0.9414(7) 0.8461(5) 0.0915(4) 0.026(2) Uani 1 1 d . .
H18A H 1.0148 0.8466 0.0646 0.039 Uiso 1 1 calc R U
H18B H 0.9092 0.7980 0.0957 0.039 Uiso 1 1 calc R U
H18C H 0.9556 0.8617 0.1313 0.039 Uiso 1 1 calc R U
C45 C 0.1218(7) 0.8079(5) 0.2924(4) 0.029(2) Uani 1 1 d . .
H45 H 0.0488 0.7866 0.3064 0.034 Uiso 1 1 calc R U
C125 C 0.8300(7) 0.1150(5) 0.1043(4) 0.026(2) Uani 1 1 d . .
H125 H 0.7866 0.0900 0.0786 0.031 Uiso 1 1 calc R U
C28 C 0.4725(8) 0.6300(5) -0.1570(4) 0.030(2) Uani 1 1 d . .
H28A H 0.4833 0.6703 -0.1865 0.044 Uiso 1 1 calc R U
H28B H 0.5396 0.5983 -0.1629 0.044 Uiso 1 1 calc R U
H28C H 0.4016 0.6042 -0.1627 0.044 Uiso 1 1 calc R U
C46 C 0.1267(8) 0.8793(5) 0.2744(4) 0.030(2) Uani 1 1 d . .
H46 H 0.0578 0.9069 0.2770 0.036 Uiso 1 1 calc R U
C2 C 0.7721(9) 0.7560(5) -0.0391(4) 0.032(2) Uani 1 1 d . .
H2A H 0.8504 0.7760 -0.0403 0.049 Uiso 1 1 calc R U
H2B H 0.7267 0.7855 -0.0650 0.049 Uiso 1 1 calc R U
H2C H 0.7776 0.7079 -0.0537 0.049 Uiso 1 1 calc R U
C19 C 0.8411(10) 1.0090(5) -0.0867(4) 0.037(2) Uani 1 1 d . .
H19A H 0.9235 1.0002 -0.0998 0.056 Uiso 1 1 calc R U
H19B H 0.8277 1.0601 -0.0851 0.056 Uiso 1 1 calc R U
H19C H 0.7935 0.9892 -0.1154 0.056 Uiso 1 1 calc R U
C106 C 1.4100(8) 0.1378(5) 0.2249(4) 0.030(2) Uani 1 1 d . .
H106 H 1.4863 0.1187 0.2221 0.037 Uiso 1 1 calc R U
C89 C 1.0009(8) 0.3961(5) 0.6479(4) 0.032(2) Uani 1 1 d . .
H89A H 0.9372 0.4282 0.6609 0.048 Uiso 1 1 calc R U
H89B H 0.9878 0.3500 0.6697 0.048 Uiso 1 1 calc R U
H89C H 1.0747 0.4161 0.6567 0.048 Uiso 1 1 calc R U
Te4 Te 0.73696(4) 0.24953(3) 0.29124(2) 0.01159(11) Uani 1 1 d . .
Te5 Te 1.03991(4) 0.35925(2) 0.35278(2) 0.01106(11) Uani 1 1 d . .
Te6 Te 1.01395(4) 0.11573(2) 0.36694(2) 0.01129(11) Uani 1 1 d . .
Tc2 Tc 0.93342(5) 0.24097(3) 0.33750(3) 0.00732(12) Uani 1 1 d . .
P2 P 1.03456(16) 0.23795(10) 0.23875(8) 0.0085(4) Uani 1 1 d . .
N2 N 0.8495(5) 0.2453(3) 0.4274(3) 0.0116(13) Uani 1 1 d . .
Te2 Te 0.38230(4) 0.74881(3) 0.11828(2) 0.01311(11) Uani 1 1 d . .
Te1 Te 0.68601(4) 0.86373(3) 0.18596(2) 0.01370(11) Uani 1 1 d . .
Te3 Te 0.68717(5) 0.62999(3) 0.18965(2) 0.01462(11) Uani 1 1 d . .
Tc1 Tc 0.58134(5) 0.74751(3) 0.16354(3) 0.00889(13) Uani 1 1 d . .
P1 P 0.47427(17) 0.74515(10) 0.26155(9) 0.0114(4) Uani 1 1 d . .
N1 N 0.6695(6) 0.7519(3) 0.0741(3) 0.0149(14) Uani 1 1 d . .

loop_
_atom_site_aniso_label
_atom_site_aniso_U_11
_atom_site_aniso_U_22
_atom_site_aniso_U_33
_atom_site_aniso_U_23
_atom_site_aniso_U_13
_atom_site_aniso_U_12
C41 0.007(3) 0.021(4) 0.010(4) -0.001(3) -0.004(3) 0.003(3)
C61 0.016(4) 0.014(4) 0.006(4) 0.002(3) -0.005(3) -0.001(3)
C51 0.011(4) 0.010(3) 0.015(4) 0.001(3) 0.004(3) 0.000(3)
C62 0.015(4) 0.011(3) 0.013(4) -0.001(3) 0.001(3) -0.007(3)
C3 0.016(4) 0.012(4) 0.014(4) 0.000(3) 0.001(3) -0.003(3)
C101 0.012(4) 0.012(4) 0.012(4) 0.004(3) -0.002(3) 0.004(3)
C121 0.008(3) 0.014(4) 0.011(4) -0.007(3) 0.003(3) 0.000(3)
C92 0.009(3) 0.007(3) 0.012(3) 0.004(2) -0.001(2) 0.005(3)
C93 0.016(3) 0.008(3) 0.007(3) 0.001(2) 0.000(3) -0.002(3)
C123 0.031(5) 0.024(5) 0.029(5) -0.007(4) -0.002(4) -0.008(4)
C111 0.013(4) 0.012(4) 0.014(4) 0.000(3) -0.001(3) -0.005(3)
C91 0.013(4) 0.006(3) 0.009(3) 0.004(2) 0.002(2) 0.001(3)
C113 0.026(3) 0.013(2) 0.021(3) 0.0031(18) -0.006(2) 0.0011(19)
C122 0.029(5) 0.015(4) 0.023(5) -0.009(3) -0.001(4) -0.003(4)
C114 0.026(3) 0.013(2) 0.021(3) 0.0031(18) -0.006(2) 0.0011(19)
C115 0.026(3) 0.013(2) 0.021(3) 0.0031(18) -0.006(2) 0.0011(19)
C112 0.017(4) 0.018(4) 0.018(4) -0.002(3) -0.005(3) 0.003(3)
C53 0.015(4) 0.021(4) 0.020(4) 0.006(3) -0.001(3) 0.006(3)
C52 0.018(4) 0.014(4) 0.017(4) -0.005(3) -0.005(3) 0.005(3)
C54 0.022(4) 0.011(4) 0.037(5) 0.004(4) -0.001(4) 0.000(3)
C21 0.016(4) 0.009(3) 0.006(3) -0.002(3) -0.003(3) -0.001(3)
C102 0.021(4) 0.016(4) 0.022(5) -0.001(3) 0.005(3) 0.001(3)
C75 0.005(3) 0.024(4) 0.015(4) -0.003(3) -0.003(3) 0.000(3)
C94 0.012(4) 0.015(4) 0.025(5) 0.002(3) -0.006(3) -0.007(3)
C71 0.027(5) 0.017(4) 0.022(5) 0.000(3) -0.011(4) -0.002(3)
C74 0.008(3) 0.010(3) 0.024(4) -0.001(3) -0.008(3) -0.001(3)
C31 0.007(3) 0.014(4) 0.022(4) -0.009(3) -0.005(3) 0.004(3)
C76 0.008(4) 0.019(4) 0.026(5) -0.008(3) -0.002(3) 0.003(3)
C34 0.010(4) 0.011(4) 0.027(5) -0.001(3) -0.006(3) 0.001(3)
C72 0.013(4) 0.010(3) 0.015(4) 0.004(3) -0.008(3) 0.001(3)
C96 0.014(4) 0.006(3) 0.023(4) -0.002(3) -0.005(3) 0.001(3)
C13 0.024(2) 0.007(2) 0.021(3) -0.0027(17) -0.0057(19) -0.0028(18)
C33 0.030(4) 0.008(3) 0.011(4) 0.001(3) -0.010(3) -0.002(3)
C32 0.012(4) 0.008(3) 0.021(4) -0.003(3) -0.002(3) 0.007(3)
C11 0.024(2) 0.007(2) 0.021(3) -0.0027(17) -0.0057(19) -0.0028(18)
C97 0.019(4) 0.016(4) 0.024(5) -0.003(3) -0.007(3) -0.004(3)
C73 0.008(3) 0.014(4) 0.020(4) -0.004(3) -0.002(3) 0.001(3)
C1 0.012(4) 0.013(4) 0.023(5) -0.005(3) 0.001(3) 0.005(3)
C42 0.028(5) 0.021(4) 0.017(4) -0.008(3) 0.000(3) -0.006(4)
C95 0.017(4) 0.003(3) 0.013(4) 0.000(3) -0.004(3) 0.003(3)
C35 0.008(3) 0.017(4) 0.018(4) 0.002(3) -0.005(3) 0.006(3)
C12 0.024(2) 0.007(2) 0.021(3) -0.0027(17) -0.0057(19) -0.0028(18)
C27 0.014(4) 0.016(4) 0.019(4) 0.000(3) -0.003(3) -0.001(3)
C23 0.008(4) 0.015(4) 0.027(5) -0.009(3) 0.002(3) -0.003(3)
C81 0.012(3) 0.011(3) 0.016(4) 0.001(3) -0.003(3) -0.010(3)
C104 0.014(4) 0.032(5) 0.026(5) 0.005(4) -0.008(3) 0.006(4)
C84 0.009(3) 0.013(4) 0.018(4) 0.001(3) -0.001(3) -0.007(3)
C103 0.012(4) 0.025(4) 0.017(4) 0.000(3) 0.004(3) 0.002(3)
C82 0.013(3) 0.015(4) 0.023(4) 0.008(3) -0.006(3) -0.008(3)
C43 0.030(5) 0.019(4) 0.010(4) -0.001(3) 0.005(3) 0.000(4)
C24 0.008(4) 0.027(4) 0.019(4) -0.011(3) 0.001(3) 0.005(3)
C25 0.028(5) 0.023(4) 0.007(4) 0.003(3) -0.006(3) -0.009(4)
C44 0.033(5) 0.026(5) 0.024(5) -0.001(4) -0.003(4) 0.013(4)
C14 0.028(5) 0.014(4) 0.030(5) -0.001(3) -0.009(4) -0.003(4)
C22 0.004(3) 0.014(4) 0.020(4) -0.003(3) -0.003(3) 0.004(3)
C36 0.005(3) 0.017(4) 0.016(4) -0.006(3) -0.006(2) 0.006(3)
C124 0.021(4) 0.014(4) 0.016(4) -0.004(3) -0.001(3) -0.001(3)
C16 0.036(5) 0.025(4) 0.015(4) -0.002(3) 0.008(4) -0.008(4)
C77 0.016(4) 0.014(4) 0.030(5) -0.001(3) -0.013(3) -0.001(3)
C26 0.021(4) 0.011(4) 0.025(5) -0.002(3) -0.008(3) -0.001(3)
C98 0.012(4) 0.010(4) 0.026(5) -0.002(3) 0.006(3) 0.006(3)
C85 0.021(4) 0.018(4) 0.031(5) -0.007(4) -0.008(4) 0.004(3)
C56 0.026(5) 0.016(4) 0.024(5) -0.007(3) 0.003(4) -0.006(4)
C55 0.018(4) 0.023(4) 0.017(4) 0.001(3) 0.005(3) -0.007(3)
C15 0.024(4) 0.011(4) 0.027(5) 0.001(3) -0.009(4) -0.003(3)
C83 0.022(4) 0.022(4) 0.027(5) 0.000(4) -0.005(4) -0.003(4)
C37 0.029(5) 0.029(5) 0.017(4) -0.006(4) -0.015(4) 0.001(4)
C17 0.041(5) 0.010(4) 0.014(4) -0.002(3) -0.004(4) -0.008(4)
C64 0.024(4) 0.008(3) 0.017(4) 0.005(3) -0.013(3) -0.002(3)
C65 0.021(4) 0.018(4) 0.019(4) 0.001(3) -0.007(3) 0.006(3)
C87 0.027(5) 0.026(4) 0.015(4) -0.003(3) -0.003(3) -0.014(4)
C79 0.015(4) 0.027(5) 0.033(5) -0.011(4) -0.005(4) 0.003(4)
C63 0.027(4) 0.013(4) 0.016(4) -0.002(3) -0.003(3) -0.001(3)
C116 0.018(4) 0.021(4) 0.021(5) 0.006(3) 0.005(3) -0.009(3)
C88 0.015(4) 0.023(4) 0.018(4) -0.003(3) 0.005(3) -0.007(3)
C86 0.027(4) 0.024(4) 0.020(4) 0.009(3) -0.013(3) -0.013(4)
C66 0.019(4) 0.021(4) 0.009(4) 0.006(3) -0.002(3) 0.007(3)
C99 0.017(4) 0.022(4) 0.026(5) -0.006(4) 0.011(3) 0.001(3)
C78 0.012(4) 0.020(4) 0.025(5) -0.003(3) -0.002(3) 0.000(3)
C126 0.025(4) 0.026(4) 0.020(5) -0.005(4) -0.011(4) 0.002(4)
C38 0.011(4) 0.024(4) 0.031(5) -0.017(4) 0.001(3) 0.002(3)
C29 0.056(6) 0.006(4) 0.027(5) -0.001(3) -0.016(4) -0.004(4)
C105 0.025(5) 0.022(4) 0.035(5) -0.005(4) 0.003(4) 0.008(4)
C39 0.016(4) 0.024(4) 0.030(5) -0.004(4) -0.009(3) 0.000(3)
C4 0.030(5) 0.021(4) 0.022(5) -0.007(4) 0.009(4) -0.005(4)
C18 0.012(4) 0.030(5) 0.034(5) 0.003(4) 0.007(4) 0.005(4)
C45 0.011(4) 0.043(6) 0.032(5) -0.012(4) 0.001(4) 0.000(4)
C125 0.019(4) 0.032(5) 0.029(5) -0.019(4) -0.008(4) -0.005(4)
C28 0.036(5) 0.040(5) 0.013(4) -0.013(4) -0.002(4) -0.003(4)
C46 0.026(5) 0.043(6) 0.022(5) -0.006(4) -0.005(4) 0.021(4)
C2 0.041(6) 0.037(5) 0.016(5) -0.001(4) 0.011(4) -0.004(4)
C19 0.065(7) 0.021(5) 0.025(5) -0.001(4) -0.004(5) -0.013(5)
C106 0.013(4) 0.041(6) 0.036(6) 0.003(4) 0.000(4) 0.011(4)
C89 0.032(5) 0.039(5) 0.026(5) -0.005(4) -0.002(4) -0.008(4)
Te4 0.0088(2) 0.0132(2) 0.0135(3) -0.00110(19) -0.00385(18) 0.00106(19)
Te5 0.0108(2) 0.0095(2) 0.0127(3) -0.00059(18) -0.00056(18) -0.00274(19)
Te6 0.0110(2) 0.0083(2) 0.0138(3) 0.00213(18) 0.00040(18) 0.00235(18)
Tc2 0.0060(3) 0.0068(3) 0.0091(3) -0.0001(2) -0.0009(2) 0.0005(2)
P2 0.0099(9) 0.0075(8) 0.0084(9) 0.0001(7) -0.0021(7) 0.0006(7)
N2 0.007(3) 0.013(3) 0.015(4) -0.003(3) -0.004(2) -0.002(2)
Te2 0.0115(2) 0.0142(2) 0.0139(3) -0.00405(19) -0.00158(19) 0.00022(19)
Te1 0.0166(3) 0.0109(2) 0.0137(3) -0.00155(19) -0.00187(19) -0.0030(2)
Te3 0.0179(3) 0.0112(2) 0.0136(3) 0.00152(19) 0.0018(2) 0.0034(2)
Tc1 0.0103(3) 0.0075(3) 0.0086(3) -0.0008(2) 0.0003(2) 0.0003(2)
P1 0.0128(9) 0.0102(9) 0.0102(10) -0.0010(7) 0.0024(7) -0.0009(8)
N1 0.014(3) 0.015(3) 0.015(4) -0.006(3) 0.003(3) 0.000(3)

loop_
_atom_type_symbol
_atom_type_description
_atom_type_scat_dispersion_real
_atom_type_scat_dispersion_imag
_atom_type_scat_source
C C 0.0033 0.0016 'International Tables Vol C Tables 4.2.6.8 and 6.1.1.4'
H H 0.0000 0.0000 'International Tables Vol C Tables 4.2.6.8 and 6.1.1.4'
N N 0.0061 0.0033 'International Tables Vol C Tables 4.2.6.8 and 6.1.1.4'
P P 0.1023 0.0942 'International Tables Vol C Tables 4.2.6.8 and 6.1.1.4'
Tc Tc -1.4390 0.7593 'International Tables Vol C Tables 4.2.6.8 and 6.1.1.4'
Te Te -0.5308 1.6751 'International Tables Vol C Tables 4.2.6.8 and 6.1.1.4'

loop_
_geom_angle_atom_site_label_1
_geom_angle_atom_site_label_2
_geom_angle_atom_site_label_3
_geom_angle
C43 C41 C42 118.1(7)
C43 C41 P1 119.0(6)
C42 C41 P1 122.9(6)
C66 C61 C62 117.8(7)
C66 C61 P1 119.5(6)
C62 C61 P1 122.7(6)
C52 C51 C55 118.0(7)
C52 C51 P1 122.7(6)
C55 C51 P1 119.3(6)
C63 C62 C61 120.5(7)
N2 C3 C4 178.1(9)
C102 C101 C103 117.4(7)
C102 C101 P2 124.3(6)
C103 C101 P2 118.3(6)
C124 C121 C122 119.2(7)
C124 C121 P2 123.0(6)
C122 C121 P2 117.7(6)
C93 C92 C91 119.0(6)
C93 C92 C97 118.9(7)
C91 C92 C97 122.1(6)
C98 C93 C92 122.3(7)
C122 C123 C125 120.5(8)
C115 C111 C112 117.7(7)
C115 C111 P2 123.3(6)
C112 C111 P2 118.9(6)
C92 C91 C95 119.7(6)
C92 C91 Te6 121.8(5)
C95 C91 Te6 118.5(5)
C114 C113 C112 119.8(8)
C123 C122 C121 120.2(8)
C113 C114 C116 119.6(7)
C111 C115 C116 121.0(8)
C113 C112 C111 121.7(8)
C54 C53 C52 119.3(8)
C51 C52 C53 121.0(7)
C56 C54 C53 120.5(7)
C22 C21 C26 119.6(7)
C22 C21 Te2 119.2(5)
C26 C21 Te2 121.1(5)
C105 C102 C101 121.2(8)
C74 C75 C76 122.6(7)
C75 C74 C73 119.7(7)
C75 C74 C78 119.2(7)
C73 C74 C78 121.1(7)
C32 C31 C36 118.9(7)
C32 C31 C38 122.4(7)
C36 C31 C38 118.7(7)
C77 C76 C75 117.2(7)
C77 C76 C79 120.8(7)
C75 C76 C79 122.0(7)
C35 C34 C33 121.4(7)
C73 C72 C77 118.6(7)
C73 C72 C71 123.7(7)
C77 C72 C71 117.7(7)
C98 C96 C95 121.7(7)
C12 C13 C17 122.7(8)
C34 C33 C32 118.7(7)
C34 C33 C37 118.7(7)
C32 C33 C37 122.6(7)
C31 C32 C33 120.6(7)
C31 C32 Te3 120.1(5)
C33 C32 Te3 119.3(6)
C15 C11 C12 119.7(7)
C15 C11 Te1 121.6(6)
C12 C11 Te1 118.7(6)
C74 C73 C72 119.6(7)
C74 C73 Te4 122.0(5)
C72 C73 Te4 118.4(5)
N1 C1 C2 179.2(9)
C41 C42 C45 120.3(8)
C96 C95 C91 119.0(7)
C96 C95 C94 118.4(7)
C91 C95 C94 122.6(6)
C36 C35 C34 118.9(7)
C36 C35 C39 119.7(7)
C34 C35 C39 121.4(7)
C13 C12 C11 119.2(7)
C13 C12 C14 119.3(7)
C11 C12 C14 121.4(7)
C24 C23 C22 122.6(7)
C84 C81 C82 119.6(7)
C84 C81 Te5 121.4(5)
C82 C81 Te5 119.0(6)
C103 C104 C106 119.1(8)
C88 C84 C81 119.3(7)
C88 C84 C85 118.9(7)
C81 C84 C85 121.7(7)
C104 C103 C101 121.0(8)
C86 C82 C81 118.9(8)
C86 C82 C83 119.9(7)
C81 C82 C83 121.3(7)
C44 C43 C41 122.2(8)
C23 C24 C25 117.9(7)
C23 C24 C28 122.2(8)
C25 C24 C28 119.8(8)
C24 C25 C26 121.7(7)
C43 C44 C46 119.0(8)
C23 C22 C21 119.2(7)
C23 C22 C27 119.0(7)
C21 C22 C27 121.7(7)
C35 C36 C31 121.6(7)
C121 C124 C126 120.7(7)
C17 C16 C15 122.6(8)
C76 C77 C72 122.2(7)
C25 C26 C21 119.1(7)
C25 C26 C29 119.4(7)
C21 C26 C29 121.5(7)
C93 C98 C96 118.2(7)
C93 C98 C99 120.8(7)
C96 C98 C99 121.0(7)
C54 C56 C55 120.1(8)
C56 C55 C51 121.1(8)
C16 C15 C11 118.5(8)
C16 C15 C18 119.3(8)
C11 C15 C18 122.2(7)
C16 C17 C13 117.3(7)
C16 C17 C19 122.4(8)
C13 C17 C19 120.4(8)
C63 C64 C65 119.3(7)
C66 C65 C64 120.1(7)
C86 C87 C88 116.0(7)
C86 C87 C89 121.5(8)
C88 C87 C89 122.5(8)
C64 C63 C62 120.9(7)
C114 C116 C115 120.3(7)
C84 C88 C87 122.7(8)
C82 C86 C87 123.6(8)
C65 C66 C61 121.3(7)
C125 C126 C124 119.1(8)
C106 C105 C102 119.9(8)
C46 C45 C42 120.8(8)
C126 C125 C123 120.2(8)
C45 C46 C44 119.7(8)
C105 C106 C104 121.4(8)
C73 Te4 Tc2 102.4(2)
C81 Te5 Tc2 104.81(18)
C91 Te6 Tc2 105.65(18)
N2 Tc2 P2 177.49(17)
N2 Tc2 Te4 92.62(16)
P2 Tc2 Te4 89.69(5)
N2 Tc2 Te5 88.66(16)
P2 Tc2 Te5 89.42(5)
Te4 Tc2 Te5 117.63(3)
N2 Tc2 Te6 88.52(17)
P2 Tc2 Te6 91.19(5)
Te4 Tc2 Te6 119.15(3)
Te5 Tc2 Te6 123.22(3)
C101 P2 C121 102.8(3)
C101 P2 C111 101.1(3)
C121 P2 C111 102.8(3)
C101 P2 Tc2 116.6(2)
C121 P2 Tc2 115.9(2)
C111 P2 Tc2 115.6(2)
C3 N2 Tc2 174.9(6)
C21 Te2 Tc1 105.25(19)
C11 Te1 Tc1 103.2(2)
C32 Te3 Tc1 104.70(19)
N1 Tc1 P1 177.10(19)
N1 Tc1 Te3 91.04(18)
P1 Tc1 Te3 91.32(5)
N1 Tc1 Te1 90.04(17)
P1 Tc1 Te1 90.44(5)
Te3 Tc1 Te1 115.57(3)
N1 Tc1 Te2 89.25(18)
P1 Tc1 Te2 88.08(5)
Te3 Tc1 Te2 122.23(3)
Te1 Tc1 Te2 122.20(3)
C51 P1 C41 101.6(3)
C51 P1 C61 102.7(3)
C41 P1 C61 101.3(3)
C51 P1 Tc1 117.2(2)
C41 P1 Tc1 115.3(2)
C61 P1 Tc1 116.4(2)
C1 N1 Tc1 177.4(7)

loop_
_geom_bond_atom_site_label_1
_geom_bond_atom_site_label_2
_geom_bond_distance
C41 C43 1.382(11)
C41 C42 1.392(11)
C41 P1 1.847(7)
C61 C66 1.401(10)
C61 C62 1.403(10)
C61 P1 1.847(7)
C51 C52 1.390(11)
C51 C55 1.398(11)
C51 P1 1.843(7)
C62 C63 1.388(11)
C3 N2 1.153(10)
C3 C4 1.464(11)
C101 C102 1.403(11)
C101 C103 1.412(11)
C101 P2 1.846(7)
C121 C124 1.376(11)
C121 C122 1.403(11)
C121 P2 1.853(7)
C92 C93 1.396(10)
C92 C91 1.407(10)
C92 C97 1.505(10)
C93 C98 1.390(10)
C123 C122 1.373(12)
C123 C125 1.388(13)
C111 C115 1.385(11)
C111 C112 1.391(11)
C111 P2 1.856(7)
C91 C95 1.418(10)
C91 Te6 2.145(7)
C113 C114 1.379(11)
C113 C112 1.386(11)
C114 C116 1.381(11)
C115 C116 1.393(11)
C53 C54 1.384(12)
C53 C52 1.403(11)
C54 C56 1.373(12)
C21 C22 1.400(10)
C21 C26 1.410(10)
C21 Te2 2.147(7)
C102 C105 1.375(12)
C75 C74 1.377(11)
C75 C76 1.399(11)
C94 C95 1.505(10)
C71 C72 1.502(11)
C74 C73 1.404(11)
C74 C78 1.514(10)
C31 C32 1.389(11)
C31 C36 1.404(10)
C31 C38 1.508(10)
C76 C77 1.392(11)
C76 C79 1.505(11)
C34 C35 1.390(11)
C34 C33 1.399(11)
C72 C73 1.410(10)
C72 C77 1.411(11)
C96 C98 1.391(11)
C96 C95 1.402(10)
C13 C12 1.369(11)
C13 C17 1.397(12)
C33 C32 1.409(11)
C33 C37 1.519(10)
C32 Te3 2.160(7)
C11 C15 1.400(12)
C11 C12 1.411(11)
C11 Te1 2.142(8)
C73 Te4 2.139(7)
C1 N1 1.139(10)
C1 C2 1.463(11)
C42 C45 1.396(12)
C35 C36 1.380(10)
C35 C39 1.511(11)
C12 C14 1.514(12)
C27 C22 1.516(10)
C23 C24 1.376(11)
C23 C22 1.394(11)
C81 C84 1.401(11)
C81 C82 1.406(10)
C81 Te5 2.147(8)
C104 C103 1.373(11)
C104 C106 1.393(13)
C84 C88 1.384(11)
C84 C85 1.494(11)
C82 C86 1.373(12)
C82 C83 1.519(11)
C43 C44 1.378(12)
C24 C25 1.397(11)
C24 C28 1.506(11)
C25 C26 1.398(11)
C44 C46 1.405(13)
C124 C126 1.408(11)
C16 C17 1.377(12)
C16 C15 1.401(11)
C26 C29 1.519(10)
C98 C99 1.514(11)
C56 C55 1.384(11)
C15 C18 1.516(11)
C17 C19 1.507(12)
C64 C63 1.383(11)
C64 C65 1.391(11)
C65 C66 1.383(11)
C87 C86 1.396(12)
C87 C88 1.400(12)
C87 C89 1.503(12)
C126 C125 1.383(12)
C105 C106 1.354(13)
C45 C46 1.361(13)
Te4 Tc2 2.5553(8)
Te5 Tc2 2.5590(7)
Te6 Tc2 2.5705(7)
Tc2 N2 2.082(6)
Tc2 P2 2.3212(19)
Te2 Tc1 2.5695(8)
Te1 Tc1 2.5561(8)
Te3 Tc1 2.5550(8)
Tc1 N1 2.082(6)
Tc1 P1 2.3297(19)
